data_7218469
loop_
_publ_author_name
'Coles, S. J.'
'Ellis, A. L.'
'Leung, K.'
'Sarson, J.'
'Threlfall, T. L.'
'Tizzard, G. J.'

_publ_section_title
;
 Relationships between the racemic structures of substituted mandelic
 acids containing 8- and 10-membered hydrogen bonded dimer rings
;
_journal_issue 47
_journal_name_full CrystEngComm
_journal_page_first 10816
_journal_paper_doi 10.1039/C4CE01832J
_journal_volume 16
_journal_year 2014
_chemical_formula_moiety 'C9 H10 O4'
_chemical_formula_sum 'C9 H10 O4'
_chemical_formula_weight 182.17
_chemical_name_systematic
;
 ?
;
_space_group_IT_number 14
_symmetry_cell_setting monoclinic
_symmetry_space_group_name_Hall '-P 2ybc'
_symmetry_space_group_name_H-M 'P 1 21/c 1'
_atom_sites_solution_hydrogens geom
_atom_sites_solution_primary direct
_atom_sites_solution_secondary difmap
_audit_creation_method SHELXL-97
_cell_angle_alpha 90.00
_cell_angle_beta 103.682(12)
_cell_angle_gamma 90.00
_cell_formula_units_Z 4
_cell_length_a 18.6794(13)
_cell_length_b 5.1376(2)
_cell_length_c 9.214(4)
_cell_measurement_reflns_used 15095
_cell_measurement_temperature 293(2)
_cell_measurement_theta_max 27.5
_cell_measurement_theta_min 3.4
_cell_volume 859.2(4)
_computing_cell_refinement
;
CrystalClear-SM Expert 2.0 r13 (Rigaku, 2011)
;
_computing_data_collection
;
CrystalClear-SM Expert 2.0 r11 (Rigaku, 2011)
;
_computing_data_reduction
;
CrystalClear-SM Expert 2.0 r13 (Rigaku, 2011)
;
_computing_molecular_graphics
;
MERCURY  (Bruno, Cole, Edgington, Kessler, Macrae, McCabe, Pearson and 
Taylor, 2002)
;
_computing_publication_material 'WINGX (Farrugia, 1998)'
_computing_structure_refinement 'SHELXL-97 (Sheldrick, 1997)'
_computing_structure_solution 'SUPERFLIP (Palatinus & Chapuis, 2007)'
_diffrn_ambient_temperature 293(2)
_diffrn_detector CCD
_diffrn_detector_area_resol_mean 28.5714
_diffrn_measured_fraction_theta_full 0.999
_diffrn_measured_fraction_theta_max 0.999
_diffrn_measurement_device
;
AFC12 (Right): Kappa 3 circle
;
_diffrn_measurement_device_type
;
Rigaku Saturn724+ (2x2 bin mode)
;
_diffrn_measurement_method 'profile data from \w-scans'
_diffrn_measurement_specimen_support Mitegen
_diffrn_radiation_monochromator Confocal
_diffrn_radiation_source 'Rotating Anode'
_diffrn_radiation_type MoK\a
_diffrn_radiation_wavelength 0.71075
_diffrn_reflns_av_R_equivalents 0.0294
_diffrn_reflns_av_sigmaI/netI 0.0155
_diffrn_reflns_limit_h_max 23
_diffrn_reflns_limit_h_min -24
_diffrn_reflns_limit_k_max 6
_diffrn_reflns_limit_k_min -6
_diffrn_reflns_limit_l_max 11
_diffrn_reflns_limit_l_min -11
_diffrn_reflns_number 18014
_diffrn_reflns_theta_full 27.48
_diffrn_reflns_theta_max 27.48
_diffrn_reflns_theta_min 3.37
_exptl_absorpt_coefficient_mu 0.112
_exptl_absorpt_correction_T_max 0.9944
_exptl_absorpt_correction_T_min 0.9867
_exptl_absorpt_correction_type multi-scan
_exptl_absorpt_process_details
;
CrystalClear-SM Expert 2.0 r13 (Rigaku, 2011)
;
_exptl_crystal_colour Colourless
_exptl_crystal_density_diffrn 1.408
_exptl_crystal_density_method 'not measured'
_exptl_crystal_description Block
_exptl_crystal_F_000 384
_exptl_crystal_size_max 0.12
_exptl_crystal_size_mid 0.12
_exptl_crystal_size_min 0.05
_refine_diff_density_max 0.201
_refine_diff_density_min -0.146
_refine_diff_density_rms 0.031
_refine_ls_extinction_method none
_refine_ls_goodness_of_fit_ref 1.098
_refine_ls_hydrogen_treatment constr
_refine_ls_matrix_type full
_refine_ls_number_parameters 121
_refine_ls_number_reflns 1971
_refine_ls_number_restraints 0
_refine_ls_restrained_S_all 1.098
_refine_ls_R_factor_all 0.0433
_refine_ls_R_factor_gt 0.0336
_refine_ls_shift/su_max 0.000
_refine_ls_shift/su_mean 0.000
_refine_ls_structure_factor_coef Fsqd
_refine_ls_weighting_details 'calc w=1/[\s^2^(Fo^2^)+(0.0439P)^2^+0.1478P] where P=(Fo^2^+2Fc^2^)/3'
_refine_ls_weighting_scheme calc
_refine_ls_wR_factor_gt 0.0916
_refine_ls_wR_factor_ref 0.0958
_reflns_number_gt 1584
_reflns_number_total 1971
_reflns_threshold_expression >2\s(I)
_cod_data_source_file c4ce01832j2.cif
_cod_data_source_block 2011jms0005a-RS-4MeOMA-2
_cod_depositor_comments
;
The following automatic conversions were performed:

'_symmetry_cell_setting' value 'Monoclinic' changed to 'monoclinic'
according to
/usr/data/users/saulius/crontab/automatic-downloads/rss-feeds/RSC/lib/dictionaries/cif_core.dic
dictionary named 'cif_core.dic' version 2.4.2 from
2011-04-26.

'_exptl_absorpt_correction_type' value 'Multi-scan'
changed to 'multi-scan' according to
/usr/data/users/saulius/crontab/automatic-downloads/rss-feeds/RSC/lib/dictionaries/cif_core.dic
dictionary named 'cif_core.dic' version 2.4.2 from 2011-04-26.

Automatic conversion script
Id: cif_fix_values 2827 2014-09-09 07:05:25Z andrius 

 Adding full bibliography for 7218452--7218470.cif.
;
_cod_original_cell_volume 859.1(3)
_cod_original_sg_symbol_H-M 'P 21/c'
_cod_database_code 7218469

loop_
_symmetry_equiv_pos_as_xyz
'x, y, z'
'-x, y+1/2, -z+1/2'
'-x, -y, -z'
'x, -y-1/2, z-1/2'

loop_
_atom_site_label
_atom_site_type_symbol
_atom_site_fract_x
_atom_site_fract_y
_atom_site_fract_z
_atom_site_U_iso_or_equiv
_atom_site_adp_type
_atom_site_occupancy
_atom_site_symmetry_multiplicity
_atom_site_calc_flag
_atom_site_refinement_flags
O4 O 0.41343(5) 0.5693(2) 0.12523(14) 0.0693(4) Uani 1 1 d .
O1 O 0.06547(5) 0.66955(16) -0.08340(10) 0.0384(2) Uani 1 1 d .
H1 H 0.0347 0.6903 -0.0341 0.058 Uiso 1 1 calc R
O2 O 0.03142(4) 0.25228(16) -0.08035(10) 0.0375(2) Uani 1 1 d .
O3 O 0.11539(5) 0.10416(17) -0.26091(10) 0.0425(2) Uani 1 1 d .
H3 H 0.0990 0.0162 -0.2018 0.064 Uiso 1 1 calc R
C9 C 0.45596(9) 0.7744(4) 0.0842(3) 0.0849(6) Uani 1 1 d .
H9 H 0.4626 0.7433 -0.0145 0.127 Uiso 1 1 calc R
H10 H 0.5032 0.7812 0.1536 0.127 Uiso 1 1 calc R
H8 H 0.4308 0.9369 0.0859 0.127 Uiso 1 1 calc R
C1 C 0.20117(6) 0.4271(2) -0.12392(13) 0.0334(3) Uani 1 1 d .
C5 C 0.31292(7) 0.6776(3) -0.08837(17) 0.0486(3) Uani 1 1 d .
H6 H 0.3398 0.8096 -0.1198 0.058 Uiso 1 1 calc R
C8 C 0.06830(6) 0.4230(2) -0.11776(12) 0.0306(3) Uani 1 1 d .
C2 C 0.23311(7) 0.2838(3) 0.00240(15) 0.0435(3) Uani 1 1 d .
H4 H 0.2065 0.1502 0.0331 0.052 Uiso 1 1 calc R
C7 C 0.12339(6) 0.3651(2) -0.21088(13) 0.0338(3) Uani 1 1 d .
H2 H 0.1119 0.4783 -0.2989 0.041 Uiso 1 1 calc R
C4 C 0.34368(7) 0.5332(3) 0.03737(16) 0.0463(3) Uani 1 1 d .
C6 C 0.24151(7) 0.6241(3) -0.16744(15) 0.0412(3) Uani 1 1 d .
H7 H 0.2205 0.7229 -0.2513 0.049 Uiso 1 1 calc R
C3 C 0.30346(7) 0.3362(3) 0.08291(16) 0.0500(4) Uani 1 1 d .
H5 H 0.3240 0.2395 0.1679 0.060 Uiso 1 1 calc R

loop_
_atom_site_aniso_label
_atom_site_aniso_U_11
_atom_site_aniso_U_22
_atom_site_aniso_U_33
_atom_site_aniso_U_23
_atom_site_aniso_U_13
_atom_site_aniso_U_12
O4 0.0391(5) 0.0835(9) 0.0768(8) 0.0058(6) -0.0030(5) -0.0128(5)
O1 0.0425(5) 0.0300(4) 0.0476(5) -0.0013(4) 0.0206(4) 0.0017(4)
O2 0.0380(4) 0.0318(4) 0.0459(5) -0.0041(4) 0.0161(4) -0.0024(3)
O3 0.0481(5) 0.0384(5) 0.0438(5) -0.0102(4) 0.0165(4) -0.0004(4)
C9 0.0478(9) 0.0873(15) 0.1117(17) -0.0040(12) 0.0034(10) -0.0234(9)
C1 0.0326(5) 0.0345(6) 0.0355(6) -0.0021(5) 0.0128(5) 0.0034(5)
C5 0.0440(7) 0.0429(7) 0.0605(9) 0.0017(6) 0.0154(6) -0.0074(6)
C8 0.0295(5) 0.0308(6) 0.0296(5) -0.0003(4) 0.0035(4) 0.0032(4)
C2 0.0390(6) 0.0474(8) 0.0447(7) 0.0091(6) 0.0112(5) -0.0029(6)
C7 0.0361(6) 0.0339(6) 0.0325(6) 0.0002(5) 0.0101(5) 0.0026(5)
C4 0.0334(6) 0.0521(8) 0.0518(8) -0.0055(6) 0.0070(6) -0.0011(6)
C6 0.0411(7) 0.0386(7) 0.0443(7) 0.0046(5) 0.0111(5) 0.0023(5)
C3 0.0416(7) 0.0589(9) 0.0463(8) 0.0112(7) 0.0043(6) 0.0016(6)

loop_
_atom_type_symbol
_atom_type_description
_atom_type_scat_dispersion_real
_atom_type_scat_dispersion_imag
_atom_type_scat_source
C C 0.0033 0.0016 'International Tables Vol C Tables 4.2.6.8 and 6.1.1.4'
H H 0.0000 0.0000 'International Tables Vol C Tables 4.2.6.8 and 6.1.1.4'
O O 0.0106 0.0060 'International Tables Vol C Tables 4.2.6.8 and 6.1.1.4'

loop_
_geom_angle_atom_site_label_1
_geom_angle_atom_site_label_2
_geom_angle_atom_site_label_3
_geom_angle
C4 O4 C9 117.04(14)
C8 O1 H1 109.5
C7 O3 H3 109.5
O4 C9 H9 109.5
O4 C9 H10 109.5
H9 C9 H10 109.5
O4 C9 H8 109.5
H9 C9 H8 109.5
H10 C9 H8 109.5
C6 C1 C2 118.56(11)
C6 C1 C7 121.47(11)
C2 C1 C7 119.97(11)
C4 C5 C6 119.42(12)
C4 C5 H6 120.3
C6 C5 H6 120.3
O2 C8 O1 124.88(10)
O2 C8 C7 121.67(10)
O1 C8 C7 113.44(10)
C3 C2 C1 121.03(12)
C3 C2 H4 119.5
C1 C2 H4 119.5
O3 C7 C8 109.68(9)
O3 C7 C1 112.65(9)
C8 C7 C1 110.67(9)
O3 C7 H2 107.9
C8 C7 H2 107.9
C1 C7 H2 107.9
O4 C4 C5 124.74(13)
O4 C4 C3 115.30(13)
C5 C4 C3 119.96(12)
C1 C6 C5 121.14(12)
C1 C6 H7 119.4
C5 C6 H7 119.4
C2 C3 C4 119.89(13)
C2 C3 H5 120.1
C4 C3 H5 120.1

loop_
_geom_bond_atom_site_label_1
_geom_bond_atom_site_label_2
_geom_bond_distance
O4 C4 1.3741(16)
O4 C9 1.423(2)
O1 C8 1.3096(14)
O1 H1 0.8200
O2 C8 1.2146(14)
O3 C7 1.4142(15)
O3 H3 0.8200
C9 H9 0.9600
C9 H10 0.9600
C9 H8 0.9600
C1 C6 1.3767(17)
C1 C2 1.3872(17)
C1 C7 1.5177(16)
C5 C4 1.381(2)
C5 C6 1.3879(19)
C5 H6 0.9300
C8 C7 1.5170(16)
C2 C3 1.3742(18)
C2 H4 0.9300
C7 H2 0.9800
C4 C3 1.383(2)
C6 H7 0.9300
C3 H5 0.9300

loop_
_geom_torsion_atom_site_label_1
_geom_torsion_atom_site_label_2
_geom_torsion_atom_site_label_3
_geom_torsion_atom_site_label_4
_geom_torsion
C6 C1 C2 C3 0.0(2)
C7 C1 C2 C3 179.97(12)
O2 C8 C7 O3 8.61(15)
O1 C8 C7 O3 -171.58(9)
O2 C8 C7 C1 -116.30(12)
O1 C8 C7 C1 63.52(13)
C6 C1 C7 O3 122.56(12)
C2 C1 C7 O3 -57.39(14)
C6 C1 C7 C8 -114.24(12)
C2 C1 C7 C8 65.81(14)
C9 O4 C4 C5 1.3(2)
C9 O4 C4 C3 -178.50(15)
C6 C5 C4 O4 -179.46(14)
C6 C5 C4 C3 0.4(2)
C2 C1 C6 C5 0.72(19)
C7 C1 C6 C5 -179.23(12)
C4 C5 C6 C1 -0.9(2)
C1 C2 C3 C4 -0.6(2)
O4 C4 C3 C2 -179.81(14)
C5 C4 C3 C2 0.4(2)
